data_1000269
loop_
_publ_author_name
'Ferey, G'
'Renaudin, J'
'de Kozak, A'
'Mary, Y'

_publ_section_title
;
Crystal chemistry, plane nets and arabic mosaics: the structure of
CsBaCr~3~F~12~, a new MX~4~ network
;
_journal_coden_ASTM ZEKRDZ
_journal_name_full
;
Zeitschrift fuer Kristallographie (149,1979-)
;
_journal_page_first 181
_journal_page_last 190
_journal_volume 189
_journal_year 1989
_chemical_formula_structural 'Cs Ba Cr3 F12'
_chemical_formula_sum 'Ba Cr3 Cs F12'
_chemical_name_systematic
;
Caesium barium phyllo-dodecafluorotrichromate(III)
;
_space_group_IT_number 15
_symmetry_cell_setting monoclinic
_symmetry_Int_Tables_number 15
_symmetry_space_group_name_Hall '-C 2yc'
_symmetry_space_group_name_H-M 'C 1 2/c 1'
_cell_angle_alpha 90
_cell_angle_beta 124.32(2)
_cell_angle_gamma 90
_cell_formula_units_Z 8
_cell_length_a 17.184(4)
_cell_length_b 9.886(2)
_cell_length_c 15.037(5)
_cell_volume 2109.8
_refine_ls_R_factor_all 0.034
_cod_database_code 1000269

loop_
_symmetry_equiv_pos_as_xyz
x,y,z
-x,y,1/2-z
-x,-y,-z
x,-y,1/2+z
1/2+x,1/2+y,z
1/2-x,1/2+y,1/2-z
1/2-x,1/2-y,-z
1/2+x,1/2-y,1/2+z

loop_
_atom_site_aniso_label
_atom_site_aniso_U_11
_atom_site_aniso_U_12
_atom_site_aniso_U_13
_atom_site_aniso_U_22
_atom_site_aniso_U_23
_atom_site_aniso_U_33
Ba1 0.0124(2) 0.0002(3) 0.0065(2) 0.0122(2) 0.0022(3) 0.0131(3)
Cs1 0.0388(4) 0.0097(5) 0.0224(4) 0.0410(6) 0.0087(5) 0.0354(4)
Cr1 0.0087(7) -0.0008(6) 0.0077(6) 0.0085(7) -0.0008(6) 0.0145(8)
Cr2 0.0079(5) -0.0022(7) 0.0072(5) 0.0084(6) -0.0013(7) 0.0144(7)
Cr3 0.0062(6) 0.0002(6) 0.0062(6) 0.0069(7) 0.0002(5) 0.0139(8)
F1 0.0145(27) 0.0012(24) 0.0089(25) 0.0135(29) 0.0037(23) 0.0176(31)
F2 0.0173(29) 0.0024(26) 0.0206(28) 0.0098(28) 0.0056(23) 0.0342(37)
F3 0.0232(32) -0.0025(29) 0.0249(33) 0.0123(32) -0.0044(26) 0.0390(45)
F4 0.0160(27) -0.0025(28) 0.0162(29) 0.0082(27) -0.0022(23) 0.0333(40)
F5 0.0263(29) -0.0010(25) 0.0113(25) 0.0203(35) -0.0037(25) 0.0127(27)
F6 0.0229(28) -0.0054(26) 0.0060(25) 0.0277(40) -0.0006(26) 0.0130(28)
F7 0.0187(29) 0.0008(28) 0.0054(26) 0.0274(36) 0.0030(26) 0.0158(31)
F8 0.0283(34) 0.0002(27) 0.0085(28) 0.0257(36) -0.0011(29) 0.0103(30)
F9 0.0163(23) 0.0003(29) 0.0130(23) 0.0093(22) -0.0007(27) 0.0286(31)
F10 0.0166(28) 0.0036(24) 0.0054(24) 0.0175(30) 0.0034(24) 0.0112(29)
F11 0.0171(28) -0.0006(24) 0.0034(25) 0.0209(34) -0.0034(22) 0.0123(28)
F12 0.0198(37) 0. 0.0204(37) 0.0109(36) 0. 0.0333(48)
F13 0.0258(43) 0. 0.0348(46) 0.0156(55) 0. 0.0538(62)

loop_
_atom_site_label
_atom_site_type_symbol
_atom_site_symmetry_multiplicity
_atom_site_Wyckoff_symbol
_atom_site_fract_x
_atom_site_fract_y
_atom_site_fract_z
_atom_site_occupancy
_atom_site_attached_hydrogens
_atom_site_calc_flag
Ba1 Ba2+ 8 f 0.1290(1) 0.1300(1) 0.0007(1) 1. 0 d
Cs1 Cs1+ 8 f 0.1111(1) 0.3854(1) 0.4636(1) 1. 0 d
Cr1 Cr3+ 8 f 0.0995(1) 0.0538(2) 0.2385(1) 1. 0 d
Cr2 Cr3+ 8 f 0.2209(1) 0.3682(2) 0.2683(1) 1. 0 d
Cr3 Cr3+ 8 f 0.4056(1) 0.1843(2) 0.2714(1) 1. 0 d
F1 F1- 8 f 0.3134(4) 0.2344(6) 0.2996(5) 1. 0 d
F2 F1- 8 f 0.1977(4) 0.0118(6) 0.2202(6) 1. 0 d
F3 F1- 8 f 0.1403(4) 0.2357(6) 0.2691(6) 1. 0 d
F4 F1- 8 f 0.3742(4) 0.0031(6) 0.7626(5) 1. 0 d
F5 F1- 8 f 0.2776(4) 0.3942(6) 0.4152(4) 1. 0 d
F6 F1- 8 f 0.1665(4) 0.3445(7) 0.1220(5) 1. 0 d
F7 F1- 8 f 0.0227(4) 0.0839(7) 0.0898(5) 1. 0 d
F8 F1- 8 f 0.1732(5) 0.0122(7) 0.3845(5) 1. 0 d
F9 F1- 8 f 0.4475(3) 0.3704(7) 0.2909(5) 1. 0 d
F10 F1- 8 f 0.3210(4) 0.2016(6) 0.1207(5) 1. 0 d
F11 F1- 8 f 0.4942(4) 0.1679(6) 0.4186(5) 1. 0 d
F12 F1- 4 e 0. 0.6276(12) 0.25 1. 0 d
F13 F1- 4 e 0. 0.1090(11) 0.25 1. 0 d

loop_
_atom_type_symbol
_atom_type_oxidation_number
Ba2+ 2.000
Cs1+ 1.000
Cr3+ 3.000
F1- -1.000
